data_4089211
loop_
_publ_author_name
'Eedugurala, Naresh'
'Wang, Zhuoran'
'Yan, KaKing'
'Boteju, Kasuni C.'
'Chaudhary, Umesh'
'Kobayashi, Takeshi'
'Ellern, Arkady'
'Slowing, Igor I.'
'Pruski, Marek'
'Sadow, Aaron D.'

_publ_section_title
;
 \b-SiH-Containing Tris(silazido) Rare-Earth Complexes as Homogeneous and
 Grafted Single-Site Catalyst Precursors for Hydroamination
;
_journal_issue 6
_journal_name_full Organometallics
_journal_page_first 1142
_journal_paper_doi 10.1021/acs.organomet.6b00956
_journal_volume 36
_journal_year 2017
_chemical_formula_sum 'C18 H48 N3 Si3 Y'
_chemical_formula_weight 479.77
_space_group_crystal_system monoclinic
_space_group_IT_number 14
_space_group_name_Hall '-P 2yn'
_space_group_name_H-M_alt 'P 1 21/n 1'
_atom_sites_solution_hydrogens geom
_atom_sites_solution_primary direct
_atom_sites_solution_secondary difmap
_cell_angle_alpha 90
_cell_angle_beta 90.992(2)
_cell_angle_gamma 90
_cell_formula_units_Z 4
_cell_length_a 11.1827(5)
_cell_length_b 14.4439(7)
_cell_length_c 17.9963(8)
_cell_measurement_reflns_used 9718
_cell_measurement_temperature 173.(2)
_cell_measurement_theta_max 72.4620
_cell_measurement_theta_min 3.9237
_cell_volume 2906.4(2)
_computing_cell_refinement 'SAINT V7.66A (Bruker AXS, 2013)'
_computing_data_collection 'APEX2 Suite (Bruker AXS, 2013)'
_computing_data_reduction 'SAINT V7.66A (Bruker AXS, 2013)'
_computing_molecular_graphics 'XSHELL (Bruker AXS, 2007)'
_computing_publication_material 'APEX2 Suite (Bruker AXS, 2013)'
_computing_structure_refinement 'SHELXL-2013 (Sheldrick, 2013)'
_computing_structure_solution 'SHELXS-2013 (Sheldrick, 2013)'
_diffrn_ambient_temperature 173.(2)
_diffrn_detector_area_resol_mean 8.3333
_diffrn_measured_fraction_theta_full 0.991
_diffrn_measured_fraction_theta_max 0.991
_diffrn_measurement_device_type 'Bruker APEX-II CCD'
_diffrn_measurement_method ' full spere \w scans'
_diffrn_radiation_monochromator graphite
_diffrn_radiation_type 'CuK\a '
_diffrn_radiation_wavelength 1.54178
_diffrn_reflns_av_R_equivalents 0.0603
_diffrn_reflns_av_unetI/netI 0.0246
_diffrn_reflns_limit_h_max 13
_diffrn_reflns_limit_h_min -13
_diffrn_reflns_limit_k_max 17
_diffrn_reflns_limit_k_min -17
_diffrn_reflns_limit_l_max 22
_diffrn_reflns_limit_l_min -22
_diffrn_reflns_number 62249
_diffrn_reflns_theta_full 72.46
_diffrn_reflns_theta_max 72.46
_diffrn_reflns_theta_min 3.92
_diffrn_source 'X-ray tuve'
_diffrn_source_type 'Sealed tube'
_exptl_absorpt_coefficient_mu 4.043
_exptl_absorpt_correction_T_max 0.69
_exptl_absorpt_correction_T_min 0.34
_exptl_absorpt_correction_type multi-scan
_exptl_absorpt_process_details 'SADABS (Bruker, 2013)'
_exptl_crystal_colour colourless
_exptl_crystal_density_diffrn 1.096
_exptl_crystal_density_method 'not measured'
_exptl_crystal_description block
_exptl_crystal_F_000 1032
_exptl_crystal_size_max 0.210
_exptl_crystal_size_mid 0.100
_exptl_crystal_size_min 0.100
_refine_diff_density_max 0.483
_refine_diff_density_min -1.080
_refine_ls_extinction_method none
_refine_ls_goodness_of_fit_ref 1.077
_refine_ls_hydrogen_treatment mixed
_refine_ls_matrix_type full
_refine_ls_number_parameters 250
_refine_ls_number_reflns 5700
_refine_ls_number_restraints 0
_refine_ls_restrained_S_all 1.077
_refine_ls_R_factor_all 0.0323
_refine_ls_R_factor_gt 0.0322
_refine_ls_shift/su_max 0.001
_refine_ls_shift/su_mean 0.000
_refine_ls_structure_factor_coef Fsqd
_refine_ls_weighting_details 'w=1/[\s^2^(Fo^2^)+(0.0504P)^2^+1.6563P] where P=(Fo^2^+2Fc^2^)/3'
_refine_ls_weighting_scheme calc
_refine_ls_wR_factor_gt 0.0873
_refine_ls_wR_factor_ref 0.0875
_reflns_number_gt 5663
_reflns_number_total 5700
_reflns_threshold_expression 'I > 2\s(I)'
_cod_data_source_file om6b00956_si_002.cif
_cod_data_source_block YNSiHtBu
_cod_database_code 4089211

loop_
_space_group_symop_operation_xyz
'x, y, z'
'-x+1/2, y+1/2, -z+1/2'
'-x, -y, -z'
'x-1/2, -y-1/2, z-1/2'

loop_
_atom_site_type_symbol
_atom_site_label
_atom_site_fract_x
_atom_site_fract_y
_atom_site_fract_z
_atom_site_U_iso_or_equiv
_atom_site_adp_type
_atom_site_calc_flag
_atom_site_refinement_flags_adp
_atom_site_refinement_flags_posn
_atom_site_occupancy
Y Y1 0.48579(2) 0.69304(2) 0.39068(2) 0.02631(8) Uani d . . 1
Si Si1 0.57656(5) 0.74529(4) 0.54369(3) 0.03530(13) Uani d . . 1
H H1S 0.496(2) 0.6711(18) 0.5235(14) 0.042 Uiso d U . 1
Si Si2 0.65607(5) 0.55037(4) 0.33053(3) 0.03470(13) Uani d . . 1
H H2S 0.616(2) 0.5647(17) 0.4056(14) 0.042 Uiso d U . 1
Si Si3 0.23919(5) 0.60720(4) 0.39414(3) 0.03744(14) Uani d . . 1
H H3S 0.352(2) 0.5631(17) 0.4089(14) 0.045 Uiso d U . 1
C C1 0.7016(3) 0.6823(2) 0.59115(19) 0.0669(8) Uani d . . 1
H H1A 0.7397 0.6406 0.5557 0.1 Uiso calc U R 1
H H1B 0.6703 0.6463 0.6326 0.1 Uiso calc U R 1
H H1C 0.7607 0.727 0.61 0.1 Uiso calc U R 1
C C2 0.4995(3) 0.8177(2) 0.61399(15) 0.0563(7) Uani d . . 1
H H2A 0.5556 0.8637 0.6343 0.084 Uiso calc U R 1
H H2B 0.4711 0.7781 0.6542 0.084 Uiso calc U R 1
H H2C 0.4314 0.8494 0.5904 0.084 Uiso calc U R 1
C C3 0.6861(2) 0.86125(17) 0.43801(15) 0.0480(6) Uani d . . 1
C C4 0.8088(4) 0.8204(3) 0.4321(5) 0.152(3) Uani d . . 1
H H4A 0.8397 0.8049 0.4819 0.228 Uiso calc U R 1
H H4B 0.8621 0.8654 0.4089 0.228 Uiso calc U R 1
H H4C 0.8049 0.7642 0.4017 0.228 Uiso calc U R 1
C C5 0.6866(5) 0.9400(3) 0.4920(3) 0.132(2) Uani d . . 1
H H5A 0.6068 0.9679 0.4931 0.198 Uiso calc U R 1
H H5B 0.7449 0.9866 0.4766 0.198 Uiso calc U R 1
H H5C 0.7085 0.9171 0.5416 0.198 Uiso calc U R 1
C C6 0.6535(5) 0.8976(4) 0.3622(2) 0.1185(19) Uani d . . 1
H H6A 0.6488 0.846 0.3269 0.178 Uiso calc U R 1
H H6B 0.7147 0.9416 0.3463 0.178 Uiso calc U R 1
H H6C 0.5759 0.9289 0.364 0.178 Uiso calc U R 1
C C7 0.8224(2) 0.5592(2) 0.32930(17) 0.0579(7) Uani d . . 1
H H7A 0.8508 0.5436 0.2796 0.087 Uiso calc U R 1
H H7B 0.8573 0.5162 0.3658 0.087 Uiso calc U R 1
H H7C 0.8467 0.6226 0.3418 0.087 Uiso calc U R 1
C C8 0.6152(3) 0.42688(18) 0.31264(17) 0.0567(6) Uani d . . 1
H H8A 0.528 0.4203 0.3124 0.085 Uiso calc U R 1
H H8B 0.6503 0.3877 0.3518 0.085 Uiso calc U R 1
H H8C 0.6459 0.4078 0.2643 0.085 Uiso calc U R 1
C C9 0.5620(2) 0.65705(17) 0.21107(11) 0.0413(5) Uani d . . 1
C C10 0.6850(3) 0.6770(3) 0.17830(16) 0.0670(8) Uani d . . 1
H H10A 0.7261 0.7242 0.2084 0.1 Uiso calc U R 1
H H10B 0.6749 0.6994 0.1272 0.1 Uiso calc U R 1
H H10C 0.7327 0.62 0.1784 0.1 Uiso calc U R 1
C C11 0.5052(4) 0.5778(3) 0.16774(17) 0.0837(11) Uani d . . 1
H H11A 0.5526 0.5215 0.1753 0.125 Uiso calc U R 1
H H11B 0.5025 0.5934 0.1147 0.125 Uiso calc U R 1
H H11C 0.4237 0.5675 0.1852 0.125 Uiso calc U R 1
C C12 0.4860(3) 0.7427(3) 0.20214(15) 0.0738(10) Uani d . . 1
H H12A 0.4071 0.7316 0.2232 0.111 Uiso calc U R 1
H H12B 0.477 0.7577 0.1492 0.111 Uiso calc U R 1
H H12C 0.5247 0.7946 0.2282 0.111 Uiso calc U R 1
C C13 0.1717(2) 0.5465(2) 0.31214(18) 0.0632(7) Uani d . . 1
H H13A 0.0931 0.5732 0.3005 0.095 Uiso calc U R 1
H H13B 0.1629 0.4806 0.3235 0.095 Uiso calc U R 1
H H13C 0.2239 0.5539 0.2693 0.095 Uiso calc U R 1
C C14 0.1476(3) 0.5794(2) 0.47669(19) 0.0684(8) Uani d . . 1
H H14A 0.1862 0.6052 0.5214 0.103 Uiso calc U R 1
H H14B 0.1407 0.5121 0.4818 0.103 Uiso calc U R 1
H H14C 0.0677 0.6065 0.4703 0.103 Uiso calc U R 1
C C15 0.2166(2) 0.80085(15) 0.37700(13) 0.0404(5) Uani d . . 1
C C16 0.1612(3) 0.8255(2) 0.45159(16) 0.0571(7) Uani d . . 1
H H16A 0.1033 0.7778 0.4651 0.086 Uiso calc U R 1
H H16B 0.1205 0.8855 0.4474 0.086 Uiso calc U R 1
H H16C 0.2242 0.8292 0.49 0.086 Uiso calc U R 1
C C17 0.1162(3) 0.7903(2) 0.3187(2) 0.0757(10) Uani d . . 1
H H17A 0.1507 0.7754 0.2705 0.114 Uiso calc U R 1
H H17B 0.0713 0.8484 0.3148 0.114 Uiso calc U R 1
H H17C 0.0623 0.7403 0.3336 0.114 Uiso calc U R 1
C C18 0.2994(3) 0.88036(18) 0.35626(18) 0.0633(8) Uani d . . 1
H H18A 0.3623 0.887 0.3945 0.095 Uiso calc U R 1
H H18B 0.2532 0.9379 0.3528 0.095 Uiso calc U R 1
H H18C 0.3358 0.8673 0.3082 0.095 Uiso calc U R 1
N N1 0.59874(15) 0.78929(12) 0.45794(10) 0.0339(4) Uani d . . 1
N N2 0.57340(14) 0.63542(12) 0.29084(9) 0.0320(3) Uani d . . 1
N N3 0.28915(14) 0.71643(12) 0.38314(9) 0.0309(3) Uani d . . 1

loop_
_atom_site_aniso_label
_atom_site_aniso_U_11
_atom_site_aniso_U_22
_atom_site_aniso_U_33
_atom_site_aniso_U_12
_atom_site_aniso_U_13
_atom_site_aniso_U_23
Y1 0.02034(11) 0.03126(12) 0.02737(11) -0.00084(5) 0.00134(7) -0.00168(5)
Si1 0.0313(3) 0.0408(3) 0.0336(3) -0.0006(2) -0.0037(2) -0.0065(2)
Si2 0.0270(3) 0.0388(3) 0.0384(3) 0.0032(2) 0.0038(2) -0.0034(2)
Si3 0.0231(3) 0.0437(3) 0.0455(3) -0.0044(2) -0.0005(2) 0.0017(2)
C1 0.0538(17) 0.083(2) 0.0632(18) 0.0121(14) -0.0220(15) -0.0028(14)
C2 0.0641(17) 0.0604(16) 0.0449(14) 0.0022(12) 0.0138(13) -0.0112(11)
C3 0.0400(12) 0.0421(12) 0.0623(15) -0.0157(10) 0.0123(11) -0.0094(11)
C4 0.043(2) 0.096(3) 0.319(9) -0.0124(19) 0.057(4) 0.046(4)
C5 0.184(5) 0.080(3) 0.135(4) -0.085(3) 0.077(4) -0.055(3)
C6 0.131(4) 0.139(4) 0.085(3) -0.094(3) 0.002(2) 0.038(3)
C7 0.0310(12) 0.0746(18) 0.0681(17) 0.0089(11) 0.0018(11) 0.0031(14)
C8 0.0657(17) 0.0424(13) 0.0624(16) 0.0005(12) 0.0077(13) -0.0075(11)
C9 0.0377(11) 0.0562(13) 0.0301(10) 0.0039(10) 0.0029(8) -0.0025(9)
C10 0.0537(16) 0.104(2) 0.0441(14) 0.0031(15) 0.0151(12) 0.0142(14)
C11 0.104(3) 0.101(3) 0.0458(15) -0.023(2) -0.0194(17) -0.0134(16)
C12 0.080(2) 0.100(2) 0.0410(14) 0.0434(19) -0.0019(14) 0.0116(14)
C13 0.0431(14) 0.0663(17) 0.0797(19) -0.0060(12) -0.0141(13) -0.0208(15)
C14 0.0588(17) 0.0727(19) 0.0745(19) -0.0124(15) 0.0227(15) 0.0146(15)
C15 0.0374(12) 0.0485(13) 0.0353(11) 0.0173(9) 0.0004(9) -0.0018(8)
C16 0.0543(15) 0.0621(15) 0.0555(15) 0.0121(13) 0.0188(12) -0.0116(12)
C17 0.068(2) 0.087(2) 0.071(2) 0.0426(17) -0.0357(17) -0.0149(16)
C18 0.0772(19) 0.0418(13) 0.0719(18) 0.0185(13) 0.0249(15) 0.0136(12)
N1 0.0280(8) 0.0351(8) 0.0389(9) -0.0069(7) 0.0042(7) -0.0064(7)
N2 0.0248(7) 0.0412(9) 0.0301(8) 0.0011(7) 0.0024(6) -0.0030(7)
N3 0.0213(7) 0.0396(9) 0.0317(8) 0.0059(7) 0.0004(6) 0.0008(7)

loop_
_atom_type_symbol
_atom_type_description
_atom_type_scat_dispersion_real
_atom_type_scat_dispersion_imag
_atom_type_scat_source
C C 0.0181 0.0091 'International Tables Vol C Tables 4.2.6.8 and 6.1.1.4'
H H 0.0000 0.0000 'International Tables Vol C Tables 4.2.6.8 and 6.1.1.4'
N N 0.0311 0.0180 'International Tables Vol C Tables 4.2.6.8 and 6.1.1.4'
Si Si 0.2541 0.3302 'International Tables Vol C Tables 4.2.6.8 and 6.1.1.4'
Y Y -0.2670 2.0244 'International Tables Vol C Tables 4.2.6.8 and 6.1.1.4'

loop_
_geom_angle_atom_site_label_1
_geom_angle_atom_site_label_2
_geom_angle_atom_site_label_3
_geom_angle
N1 Y1 N2 114.84(6)
N1 Y1 N3 119.31(6)
N2 Y1 N3 117.14(6)
N1 Y1 H1S 61.7(6)
N2 Y1 H1S 137.5(6)
N3 Y1 H1S 96.4(6)
N1 Y1 H2S 94.9(6)
N2 Y1 H2S 61.3(6)
N3 Y1 H2S 136.9(6)
H1S Y1 H2S 76.4(9)
N1 Y1 H3S 139.1(6)
N2 Y1 H3S 95.7(6)
N3 Y1 H3S 61.1(6)
H1S Y1 H3S 77.5(9)
H2S Y1 H3S 75.9(9)
N1 Si1 C1 118.75(14)
N1 Si1 C2 119.03(12)
C1 Si1 C2 108.35(14)
N1 Si1 H1S 98.7(10)
C1 Si1 H1S 102.3(10)
C2 Si1 H1S 107.1(11)
N2 Si2 C7 118.93(11)
N2 Si2 C8 119.43(12)
C7 Si2 C8 107.74(14)
N2 Si2 H2S 96.6(10)
C7 Si2 H2S 109.1(10)
C8 Si2 H2S 102.6(10)
N3 Si3 C14 118.87(13)
N3 Si3 C13 118.49(13)
C14 Si3 C13 108.03(15)
N3 Si3 H3S 98.2(10)
C14 Si3 H3S 104.6(10)
C13 Si3 H3S 106.3(10)
Si1 C1 H1A 109.5
Si1 C1 H1B 109.5
H1A C1 H1B 109.5
Si1 C1 H1C 109.5
H1A C1 H1C 109.5
H1B C1 H1C 109.5
Si1 C2 H2A 109.5
Si1 C2 H2B 109.5
H2A C2 H2B 109.5
Si1 C2 H2C 109.5
H2A C2 H2C 109.5
H2B C2 H2C 109.5
N1 C3 C5 111.9(2)
N1 C3 C4 110.5(2)
C5 C3 C4 110.6(4)
N1 C3 C6 108.4(2)
C5 C3 C6 108.8(4)
C4 C3 C6 106.4(4)
C3 C4 H4A 109.5
C3 C4 H4B 109.5
H4A C4 H4B 109.5
C3 C4 H4C 109.5
H4A C4 H4C 109.5
H4B C4 H4C 109.5
C3 C5 H5A 109.5
C3 C5 H5B 109.5
H5A C5 H5B 109.5
C3 C5 H5C 109.5
H5A C5 H5C 109.5
H5B C5 H5C 109.5
C3 C6 H6A 109.5
C3 C6 H6B 109.5
H6A C6 H6B 109.5
C3 C6 H6C 109.5
H6A C6 H6C 109.5
H6B C6 H6C 109.5
Si2 C7 H7A 109.5
Si2 C7 H7B 109.5
H7A C7 H7B 109.5
Si2 C7 H7C 109.5
H7A C7 H7C 109.5
H7B C7 H7C 109.5
Si2 C8 H8A 109.5
Si2 C8 H8B 109.5
H8A C8 H8B 109.5
Si2 C8 H8C 109.5
H8A C8 H8C 109.5
H8B C8 H8C 109.5
N2 C9 C12 108.49(18)
N2 C9 C11 111.7(2)
C12 C9 C11 109.5(3)
N2 C9 C10 110.57(19)
C12 C9 C10 108.2(3)
C11 C9 C10 108.3(2)
C9 C10 H10A 109.5
C9 C10 H10B 109.5
H10A C10 H10B 109.5
C9 C10 H10C 109.5
H10A C10 H10C 109.5
H10B C10 H10C 109.5
C9 C11 H11A 109.5
C9 C11 H11B 109.5
H11A C11 H11B 109.5
C9 C11 H11C 109.5
H11A C11 H11C 109.5
H11B C11 H11C 109.5
C9 C12 H12A 109.5
C9 C12 H12B 109.5
H12A C12 H12B 109.5
C9 C12 H12C 109.5
H12A C12 H12C 109.5
H12B C12 H12C 109.5
Si3 C13 H13A 109.5
Si3 C13 H13B 109.5
H13A C13 H13B 109.5
Si3 C13 H13C 109.5
H13A C13 H13C 109.5
H13B C13 H13C 109.5
Si3 C14 H14A 109.5
Si3 C14 H14B 109.5
H14A C14 H14B 109.5
Si3 C14 H14C 109.5
H14A C14 H14C 109.5
H14B C14 H14C 109.5
N3 C15 C18 107.9(2)
N3 C15 C16 111.06(19)
C18 C15 C16 107.2(2)
N3 C15 C17 111.5(2)
C18 C15 C17 110.4(3)
C16 C15 C17 108.7(2)
C15 C16 H16A 109.5
C15 C16 H16B 109.5
H16A C16 H16B 109.5
C15 C16 H16C 109.5
H16A C16 H16C 109.5
H16B C16 H16C 109.5
C15 C17 H17A 109.5
C15 C17 H17B 109.5
H17A C17 H17B 109.5
C15 C17 H17C 109.5
H17A C17 H17C 109.5
H17B C17 H17C 109.5
C15 C18 H18A 109.5
C15 C18 H18B 109.5
H18A C18 H18B 109.5
C15 C18 H18C 109.5
H18A C18 H18C 109.5
H18B C18 H18C 109.5
C3 N1 Si1 126.50(16)
C3 N1 Y1 132.92(15)
Si1 N1 Y1 99.84(8)
C9 N2 Si2 127.18(14)
C9 N2 Y1 132.57(13)
Si2 N2 Y1 100.15(8)
C15 N3 Si3 127.04(15)
C15 N3 Y1 132.42(15)
Si3 N3 Y1 100.35(8)

loop_
_geom_bond_atom_site_label_1
_geom_bond_atom_site_label_2
_geom_bond_distance
Y1 N1 2.2226(17)
Y1 N2 2.2230(16)
Y1 N3 2.2267(16)
Y1 H1S 2.41(3)
Y1 H2S 2.37(2)
Y1 H3S 2.42(3)
Si1 N1 1.6913(19)
Si1 C1 1.863(3)
Si1 C2 1.864(3)
Si1 H1S 1.44(3)
Si2 N2 1.6886(18)
Si2 C7 1.865(3)
Si2 C8 1.868(3)
Si2 H2S 1.45(3)
Si3 N3 1.6864(19)
Si3 C14 1.863(3)
Si3 C13 1.864(3)
Si3 H3S 1.44(3)
C1 H1A 0.98
C1 H1B 0.98
C1 H1C 0.98
C2 H2A 0.98
C2 H2B 0.98
C2 H2C 0.98
C3 N1 1.475(3)
C3 C5 1.496(4)
C3 C4 1.499(5)
C3 C6 1.500(5)
C4 H4A 0.98
C4 H4B 0.98
C4 H4C 0.98
C5 H5A 0.98
C5 H5B 0.98
C5 H5C 0.98
C6 H6A 0.98
C6 H6B 0.98
C6 H6C 0.98
C7 H7A 0.98
C7 H7B 0.98
C7 H7C 0.98
C8 H8A 0.98
C8 H8B 0.98
C8 H8C 0.98
C9 N2 1.473(3)
C9 C12 1.508(4)
C9 C11 1.518(4)
C9 C10 1.534(4)
C10 H10A 0.98
C10 H10B 0.98
C10 H10C 0.98
C11 H11A 0.98
C11 H11B 0.98
C11 H11C 0.98
C12 H12A 0.98
C12 H12B 0.98
C12 H12C 0.98
C13 H13A 0.98
C13 H13B 0.98
C13 H13C 0.98
C14 H14A 0.98
C14 H14B 0.98
C14 H14C 0.98
C15 N3 1.468(3)
C15 C18 1.525(4)
C15 C16 1.530(3)
C15 C17 1.531(4)
C16 H16A 0.98
C16 H16B 0.98
C16 H16C 0.98
C17 H17A 0.98
C17 H17B 0.98
C17 H17C 0.98
C18 H18A 0.98
C18 H18B 0.98
C18 H18C 0.98
